data_4121044
loop_
_publ_author_name
'Xin-Hua Zhao'
'Xing-Cai Huang'
'Shao-Liang Zhang'
'Dong Shao'
'Hai-Yan Wei'
'Xin-Yi Wang'

_publ_contact_author
;
        Xinyi Wang
        School of Chemistry and Chemical Engineering
        State Key Labatory of Coordination Chemistry
        Nanjing National Lab of Microstructure 
        Nanjing University
;
_publ_contact_author_email wangxy66@nju.edu.cn
_publ_contact_author_fax 86-25-83314502
_publ_contact_author_phone 86-25-83621651
_publ_section_title
;
 Cation-Dependent Magnetic Ordering and Room-Temperature Bistability in
 Azido-Bridged Perovskite-Type Compounds
;
_journal_name_full 'Journal of the American Chemical Society'
_journal_page_first 16006
_journal_page_last 16009
_journal_paper_doi 10.1021/ja407654n
_journal_volume 135
_journal_year 2013
_chemical_formula_sum 'C4 H12 Mn N10'
_chemical_formula_weight 255.18
_chemical_name_common TMA-Mn-N3-173K
_chemical_name_systematic
; 
 ? 
;
_space_group_IT_number 11
_symmetry_cell_setting monoclinic
_symmetry_space_group_name_Hall '-P 2yb'
_symmetry_space_group_name_H-M 'P 1 21/m 1'
_atom_sites_solution_hydrogens geom
_atom_sites_solution_primary direct
_atom_sites_solution_secondary difmap
_audit_creation_method SHELXL-97
_cell_angle_alpha 90.00
_cell_angle_beta 90.129(11)
_cell_angle_gamma 90.00
_cell_formula_units_Z 2
_cell_length_a 6.189(5)
_cell_length_b 13.173(10)
_cell_length_c 6.284(5)
_cell_measurement_reflns_used 2500
_cell_measurement_temperature 173(2)
_cell_measurement_theta_max 28.2438
_cell_measurement_theta_min 3.0895
_cell_volume 512.3(7)
_computing_cell_refinement 'Bruker SAINT'
_computing_data_collection 'Bruker ApexII'
_computing_data_reduction 'Bruker SAINT'
_computing_molecular_graphics Diamond
_computing_publication_material 'SHELXL-97 (Sheldrick, 2008)'
_computing_structure_refinement 'SHELXL-97 (Sheldrick, 2008)'
_computing_structure_solution 'SHELXS-97 (Sheldrick, 2008)'
_diffrn_ambient_temperature 173(2)
_diffrn_measured_fraction_theta_full 0.989
_diffrn_measured_fraction_theta_max 0.984
_diffrn_measurement_device_type 'Bruker ApexII'
_diffrn_measurement_method 'phi and omega scans'
_diffrn_radiation_monochromator graphite
_diffrn_radiation_source 'fine-focus sealed tube'
_diffrn_radiation_type MoK\a
_diffrn_radiation_wavelength 0.71073
_diffrn_reflns_av_R_equivalents 0.0000
_diffrn_reflns_av_sigmaI/netI 0.0427
_diffrn_reflns_limit_h_max 8
_diffrn_reflns_limit_h_min -8
_diffrn_reflns_limit_k_max 17
_diffrn_reflns_limit_k_min 0
_diffrn_reflns_limit_l_max 0
_diffrn_reflns_limit_l_min -8
_diffrn_reflns_number 1345
_diffrn_reflns_theta_full 27.50
_diffrn_reflns_theta_max 28.40
_diffrn_reflns_theta_min 3.09
_exptl_absorpt_coefficient_mu 1.276
_exptl_absorpt_correction_T_max 0.7457
_exptl_absorpt_correction_T_min 0.4451
_exptl_absorpt_correction_type multi-scan
_exptl_absorpt_process_details 'TWINABS: Bruker'
_exptl_crystal_colour colorless
_exptl_crystal_density_diffrn 1.654
_exptl_crystal_description block
_exptl_crystal_F_000 262
_exptl_crystal_size_max 0.40
_exptl_crystal_size_mid 0.32
_exptl_crystal_size_min 0.32
_refine_diff_density_max 0.844
_refine_diff_density_min -0.926
_refine_diff_density_rms 0.209
_refine_ls_extinction_method none
_refine_ls_goodness_of_fit_ref 1.293
_refine_ls_hydrogen_treatment constr
_refine_ls_matrix_type full
_refine_ls_number_parameters 83
_refine_ls_number_reflns 1345
_refine_ls_number_restraints 0
_refine_ls_restrained_S_all 1.293
_refine_ls_R_factor_all 0.0484
_refine_ls_R_factor_gt 0.0415
_refine_ls_shift/su_max 0.000
_refine_ls_shift/su_mean 0.000
_refine_ls_structure_factor_coef Fsqd
_refine_ls_weighting_details 'calc w=1/[\s^2^(Fo^2^)+(0.0806P)^2^+0.1248P] where P=(Fo^2^+2Fc^2^)/3'
_refine_ls_weighting_scheme calc
_refine_ls_wR_factor_gt 0.1473
_refine_ls_wR_factor_ref 0.1509
_reflns_number_gt 1144
_reflns_number_total 1345
_reflns_threshold_expression >2sigma(I)
_cod_data_source_file ja407654n_si_002_18.cif
_cod_data_source_block TMA-Mn-N3-173K
_cod_depositor_comments
;
The following automatic conversions were performed:

'_exptl_absorpt_correction_type' value 'multi-Scan' changed to
'multi-scan' according to the built-in table from CIF Core dictionary
named 'cif_core.dic' version 2.4.1 from 2010-06-29.

Automatic conversion script
Id: cif_fix_values 2281 2013-09-26 08:29:07Z andrius 
;
_cod_database_code 4121044

loop_
_symmetry_equiv_pos_as_xyz
'x, y, z'
'-x, y+1/2, -z'
'-x, -y, -z'
'x, -y-1/2, z'

loop_
_atom_site_label
_atom_site_type_symbol
_atom_site_fract_x
_atom_site_fract_y
_atom_site_fract_z
_atom_site_U_iso_or_equiv
_atom_site_adp_type
_atom_site_occupancy
_atom_site_symmetry_multiplicity
_atom_site_calc_flag
_atom_site_refinement_flags
Mn1 Mn 0.5000 0.0000 0.5000 0.0119(2) Uani 1 2 d S
N2 N 0.4149(5) 0.2500 0.5328(5) 0.0143(6) Uani 1 2 d S
N3 N 0.5803(4) 0.0252(2) 0.1593(4) 0.0230(6) Uani 1 1 d .
N6 N 0.0000 0.0000 0.5000 0.0169(7) Uani 1 2 d S
N5 N 0.1572(4) -0.0321(2) 0.4193(4) 0.0227(5) Uani 1 1 d .
N4 N 0.5000 0.0000 0.0000 0.0174(7) Uani 1 2 d S
N1 N 0.4113(5) 0.16240(19) 0.5360(5) 0.0361(7) Uani 1 1 d .
N7 N 0.9688(5) 0.2500 0.0507(5) 0.0148(6) Uani 1 2 d S
C1 C 1.1015(6) 0.1565(3) 0.0176(6) 0.0370(9) Uani 1 1 d .
H1A H 1.2254 0.1574 0.1150 0.056 Uiso 1 1 calc R
H1B H 1.1532 0.1546 -0.1296 0.056 Uiso 1 1 calc R
H1C H 1.0130 0.0964 0.0458 0.056 Uiso 1 1 calc R
C2 C 0.7853(7) 0.2500 -0.1023(8) 0.0293(10) Uani 1 2 d S
H2A H 0.7163 0.3170 -0.1025 0.044 Uiso 0.50 1 calc PR
H2B H 0.6797 0.1984 -0.0599 0.044 Uiso 0.50 1 calc PR
H2C H 0.8390 0.2346 -0.2453 0.044 Uiso 0.50 1 calc PR
C3 C 0.8836(8) 0.2500 0.2706(7) 0.0292(10) Uani 1 2 d S
H3A H 0.7735 0.1970 0.2847 0.044 Uiso 0.50 1 calc PR
H3B H 0.8191 0.3163 0.3019 0.044 Uiso 0.50 1 calc PR
H3C H 1.0018 0.2368 0.3709 0.044 Uiso 0.50 1 calc PR

loop_
_atom_site_aniso_label
_atom_site_aniso_U_11
_atom_site_aniso_U_22
_atom_site_aniso_U_33
_atom_site_aniso_U_23
_atom_site_aniso_U_13
_atom_site_aniso_U_12
Mn1 0.0115(3) 0.0123(3) 0.0118(4) -0.00126(17) 0.0004(2) 0.00018(18)
N2 0.0133(13) 0.0175(15) 0.0120(15) 0.000 0.0006(11) 0.000
N3 0.0252(12) 0.0300(12) 0.0139(12) -0.0011(10) 0.0006(10) -0.0054(11)
N6 0.0163(16) 0.0184(16) 0.0160(18) 0.0023(11) -0.0049(14) -0.0047(11)
N5 0.0144(11) 0.0304(12) 0.0231(13) -0.0048(11) -0.0016(10) -0.0026(10)
N4 0.0155(15) 0.0189(16) 0.0178(18) 0.0031(11) 0.0055(14) 0.0003(11)
N1 0.0370(15) 0.0140(14) 0.057(2) -0.0076(12) 0.0039(14) 0.0024(11)
N7 0.0167(14) 0.0167(14) 0.0110(14) 0.000 0.0006(12) 0.000
C1 0.0360(18) 0.0368(18) 0.038(2) -0.0085(15) -0.0017(15) 0.0226(15)
C2 0.029(2) 0.031(2) 0.028(2) 0.000 -0.0139(19) 0.000
C3 0.028(2) 0.043(3) 0.017(2) 0.000 0.0062(17) 0.000

loop_
_atom_type_symbol
_atom_type_description
_atom_type_scat_dispersion_real
_atom_type_scat_dispersion_imag
_atom_type_scat_source
C C 0.0033 0.0016 'International Tables Vol C Tables 4.2.6.8 and 6.1.1.4'
H H 0.0000 0.0000 'International Tables Vol C Tables 4.2.6.8 and 6.1.1.4'
Mn Mn 0.3368 0.7283 'International Tables Vol C Tables 4.2.6.8 and 6.1.1.4'
N N 0.0061 0.0033 'International Tables Vol C Tables 4.2.6.8 and 6.1.1.4'
O O 0.0106 0.0060 'International Tables Vol C Tables 4.2.6.8 and 6.1.1.4'

loop_
_geom_angle_atom_site_label_1
_geom_angle_atom_site_label_2
_geom_angle_atom_site_label_3
_geom_angle
_geom_angle_site_symmetry_1
_geom_angle_site_symmetry_3
N1 Mn1 N1 180.0 3_656 .
N1 Mn1 N5 91.71(11) 3_656 .
N1 Mn1 N5 88.29(11) . .
N1 Mn1 N5 88.29(11) 3_656 3_656
N1 Mn1 N5 91.71(11) . 3_656
N5 Mn1 N5 180.0 . 3_656
N1 Mn1 N3 90.57(12) 3_656 3_656
N1 Mn1 N3 89.43(12) . 3_656
N5 Mn1 N3 88.63(10) . 3_656
N5 Mn1 N3 91.37(10) 3_656 3_656
N1 Mn1 N3 89.43(12) 3_656 .
N1 Mn1 N3 90.57(12) . .
N5 Mn1 N3 91.37(10) . .
N5 Mn1 N3 88.63(10) 3_656 .
N3 Mn1 N3 180.0 3_656 .
N1 N2 N1 177.0(5) . 4_565
N4 N3 Mn1 133.52(19) . .
N5 N6 N5 180.0 . 3_556
N6 N5 Mn1 128.59(18) . .
N3 N4 N3 180.0 . 3_655
N2 N1 Mn1 163.1(3) . .
C3 N7 C2 109.3(3) . .
C3 N7 C1 109.1(2) . 4_565
C2 N7 C1 109.2(2) . 4_565
C3 N7 C1 109.1(2) . .
C2 N7 C1 109.2(2) . .
C1 N7 C1 110.9(4) 4_565 .
N7 C1 H1A 109.5 . .
N7 C1 H1B 109.5 . .
H1A C1 H1B 109.5 . .
N7 C1 H1C 109.5 . .
H1A C1 H1C 109.5 . .
H1B C1 H1C 109.5 . .
N7 C2 H2A 109.5 . .
N7 C2 H2B 109.5 . .
H2A C2 H2B 109.5 . .
N7 C2 H2C 109.5 . .
H2A C2 H2C 109.5 . .
H2B C2 H2C 109.5 . .
N7 C3 H3A 109.5 . .
N7 C3 H3B 109.5 . .
H3A C3 H3B 109.5 . .
N7 C3 H3C 109.5 . .
H3A C3 H3C 109.5 . .
H3B C3 H3C 109.5 . .

loop_
_geom_bond_atom_site_label_1
_geom_bond_atom_site_label_2
_geom_bond_distance
_geom_bond_site_symmetry_2
Mn1 N1 2.220(3) 3_656
Mn1 N1 2.220(3) .
Mn1 N5 2.221(3) .
Mn1 N5 2.221(3) 3_656
Mn1 N3 2.224(3) 3_656
Mn1 N3 2.224(3) .
N2 N1 1.154(3) .
N2 N1 1.154(3) 4_565
N3 N4 1.165(3) .
N6 N5 1.177(3) .
N6 N5 1.177(3) 3_556
N4 N3 1.165(3) 3_655
N7 C3 1.480(6) .
N7 C2 1.486(5) .
N7 C1 1.495(4) 4_565
N7 C1 1.495(4) .
C1 H1A 0.9800 .
C1 H1B 0.9800 .
C1 H1C 0.9800 .
C2 H2A 0.9800 .
C2 H2B 0.9800 .
C2 H2C 0.9800 .
C3 H3A 0.9800 .
C3 H3B 0.9800 .
C3 H3C 0.9800 .
